data_7152483
loop_
_publ_author_name
'Cao, Liming'
'Maciejewski, John P.'
'Elzner, Stephan'
'Amantini, David'
'Wipf, Peter'

_publ_section_title
;
 Synthesis of 1,2,4-triazines and the triazinoisoquinolinedione DEF ring
 system of noelaquinone.
;
_journal_issue 30
_journal_name_full 'Organic &amp; biomolecular chemistry'
_journal_page_first 5811
_journal_page_last 5814
_journal_paper_doi 10.1039/c2ob25353d
_journal_volume 10
_journal_year 2012
_chemical_formula_sum 'C18 H16 N3 O2'
_chemical_formula_weight 306.34
_chemical_name_systematic
;
?
;
_space_group_IT_number 14
_symmetry_cell_setting monoclinic
_symmetry_space_group_name_Hall '-P 2yn'
_symmetry_space_group_name_H-M 'P 1 21/n 1'
_atom_sites_solution_hydrogens geom
_atom_sites_solution_primary direct
_atom_sites_solution_secondary difmap
_audit_creation_method SHELXL-97
_cell_angle_alpha 90.00
_cell_angle_beta 102.213(14)
_cell_angle_gamma 90.00
_cell_formula_units_Z 4
_cell_length_a 17.193(4)
_cell_length_b 4.8775(12)
_cell_length_c 17.519(4)
_cell_measurement_temperature 100(2)
_cell_volume 1435.9(6)
_computing_cell_refinement 'Bruker SMART'
_computing_data_collection 'Bruker SMART'
_computing_data_reduction 'Bruker SAINT'
_computing_molecular_graphics 'Bruker SHELXTL'
_computing_publication_material 'Bruker SHELXTL'
_computing_structure_refinement 'SHELXL-97 (Sheldrick, 1997)'
_computing_structure_solution 'SHELXS-97 (Sheldrick, 1990)'
_diffrn_ambient_temperature 100(2)
_diffrn_measured_fraction_theta_full 0.997
_diffrn_measured_fraction_theta_max 0.997
_diffrn_radiation_monochromator graphite
_diffrn_radiation_source 'fine-focus sealed tube'
_diffrn_radiation_type CuK\a
_diffrn_radiation_wavelength 1.54178
_diffrn_reflns_av_R_equivalents 0.2280
_diffrn_reflns_av_sigmaI/netI 0.1206
_diffrn_reflns_limit_h_max 14
_diffrn_reflns_limit_h_min -14
_diffrn_reflns_limit_k_max 4
_diffrn_reflns_limit_k_min -3
_diffrn_reflns_limit_l_max 14
_diffrn_reflns_limit_l_min -14
_diffrn_reflns_number 6403
_diffrn_reflns_theta_full 41.15
_diffrn_reflns_theta_max 41.15
_diffrn_reflns_theta_min 3.27
_exptl_absorpt_coefficient_mu 0.768
_exptl_absorpt_correction_T_max 0.9924
_exptl_absorpt_correction_T_min 0.9811
_exptl_absorpt_correction_type multi-scan
_exptl_absorpt_process_details 'Bruker Sadabs'
_exptl_crystal_colour colorless
_exptl_crystal_density_diffrn 1.417
_exptl_crystal_density_method 'not measured'
_exptl_crystal_description chunk
_exptl_crystal_F_000 644
_exptl_crystal_size_max 0.03
_exptl_crystal_size_mid 0.02
_exptl_crystal_size_min 0.01
_refine_diff_density_max 0.261
_refine_diff_density_min -0.223
_refine_diff_density_rms 0.046
_refine_ls_extinction_coef 0.0016(6)
_refine_ls_extinction_expression Fc^*^=kFc[1+0.001xFc^2^\l^3^/sin(2\q)]^-1/4^
_refine_ls_extinction_method SHELXL
_refine_ls_goodness_of_fit_ref 0.929
_refine_ls_hydrogen_treatment constr
_refine_ls_matrix_type full
_refine_ls_number_parameters 209
_refine_ls_number_reflns 933
_refine_ls_number_restraints 0
_refine_ls_restrained_S_all 0.929
_refine_ls_R_factor_all 0.1448
_refine_ls_R_factor_gt 0.0553
_refine_ls_shift/su_max 0.000
_refine_ls_shift/su_mean 0.000
_refine_ls_structure_factor_coef Fsqd
_refine_ls_weighting_details 'calc w=1/[\s^2^(Fo^2^)+(0.0790P)^2^+0.0000P] where P=(Fo^2^+2Fc^2^)/3'
_refine_ls_weighting_scheme calc
_refine_ls_wR_factor_gt 0.1221
_refine_ls_wR_factor_ref 0.1628
_reflns_number_gt 439
_reflns_number_total 933
_reflns_threshold_expression >2sigma(I)
_cod_data_source_file c2ob25353d.txt
_cod_data_source_block liming4_0m
_cod_original_sg_symbol_H-M 'P 21/n'
_cod_database_code 7152483

loop_
_symmetry_equiv_pos_as_xyz
'x, y, z'
'-x+1/2, y+1/2, -z+1/2'
'-x, -y, -z'
'x-1/2, -y-1/2, z-1/2'

loop_
_atom_site_label
_atom_site_type_symbol
_atom_site_fract_x
_atom_site_fract_y
_atom_site_fract_z
_atom_site_U_iso_or_equiv
_atom_site_adp_type
_atom_site_occupancy
_atom_site_symmetry_multiplicity
_atom_site_calc_flag
_atom_site_refinement_flags
N1 N 0.7822(7) -0.010(3) 0.5882(7) 0.049(3) Uani 1 1 d .
O1 O 0.7943(5) -0.3524(18) 0.5035(4) 0.062(3) Uani 1 1 d .
C1 C 0.9158(7) 0.103(2) 0.5947(6) 0.055(3) Uani 1 1 d .
H1A H 0.9076 0.2980 0.6067 0.066 Uiso 1 1 calc R
H1B H 0.9028 0.0815 0.5372 0.066 Uiso 1 1 calc R
N2 N 0.8609(7) -0.0706(18) 0.6294(6) 0.055(3) Uani 1 1 d .
C2 C 1.0009(8) 0.030(3) 0.6248(8) 0.048(3) Uani 1 1 d .
O2 O 0.6198(5) 0.4551(17) 0.5888(4) 0.061(3) Uani 1 1 d .
N3 N 0.7634(6) 0.3421(19) 0.6773(7) 0.051(3) Uani 1 1 d .
C3 C 1.0520(11) 0.171(2) 0.6843(8) 0.073(4) Uani 1 1 d .
H3A H 1.0311 0.3181 0.7094 0.087 Uiso 1 1 calc R
C4 C 1.1313(11) 0.108(5) 0.7080(9) 0.115(7) Uani 1 1 d .
H4A H 1.1645 0.2073 0.7488 0.138 Uiso 1 1 calc R
C5 C 1.1606(14) -0.099(5) 0.6719(16) 0.135(10) Uani 1 1 d .
H5A H 1.2159 -0.1378 0.6861 0.162 Uiso 1 1 calc R
C6 C 1.1130(14) -0.256(4) 0.6150(11) 0.111(7) Uani 1 1 d .
H6A H 1.1343 -0.4075 0.5922 0.133 Uiso 1 1 calc R
C7 C 1.0315(10) -0.184(3) 0.5914(7) 0.073(4) Uani 1 1 d .
H7A H 0.9978 -0.2877 0.5516 0.088 Uiso 1 1 calc R
C8 C 0.8656(6) -0.015(3) 0.7123(6) 0.057(4) Uani 1 1 d .
H8A H 0.9212 -0.0422 0.7410 0.069 Uiso 1 1 calc R
H8B H 0.8319 -0.1492 0.7328 0.069 Uiso 1 1 calc R
C9 C 0.8394(7) 0.271(2) 0.7281(6) 0.053(3) Uani 1 1 d .
H9A H 0.8345 0.2848 0.7833 0.064 Uiso 1 1 calc R
H9B H 0.8803 0.4043 0.7199 0.064 Uiso 1 1 calc R
C10 C 0.7408(7) 0.208(3) 0.6168(9) 0.050(4) Uani 1 1 d .
C11 C 0.7544(8) -0.162(3) 0.5213(9) 0.051(4) Uani 1 1 d .
C12 C 0.6750(9) -0.079(3) 0.4753(8) 0.050(4) Uani 1 1 d .
C13 C 0.6499(8) -0.225(2) 0.4045(9) 0.054(3) Uani 1 1 d .
H13A H 0.6904 -0.1950 0.3727 0.064 Uiso 1 1 calc R
H13B H 0.6510 -0.4223 0.4176 0.064 Uiso 1 1 calc R
C14 C 0.5749(9) -0.168(3) 0.3565(7) 0.074(4) Uani 1 1 d .
H14A H 0.5567 -0.2672 0.3095 0.088 Uiso 1 1 calc R
C15 C 0.5285(7) 0.035(3) 0.3793(9) 0.063(4) Uani 1 1 d .
H15A H 0.4778 0.0750 0.3475 0.076 Uiso 1 1 calc R
C16 C 0.5543(8) 0.177(2) 0.4467(9) 0.051(3) Uani 1 1 d .
H16A H 0.5214 0.3159 0.4612 0.061 Uiso 1 1 calc R
C17 C 0.6292(9) 0.122(3) 0.4953(8) 0.039(3) Uani 1 1 d .
C18 C 0.6574(8) 0.269(3) 0.5673(9) 0.057(4) Uani 1 1 d .

loop_
_atom_site_aniso_label
_atom_site_aniso_U_11
_atom_site_aniso_U_22
_atom_site_aniso_U_33
_atom_site_aniso_U_23
_atom_site_aniso_U_13
_atom_site_aniso_U_12
N1 0.046(9) 0.052(8) 0.045(9) 0.006(7) 0.002(8) 0.010(8)
O1 0.070(7) 0.062(7) 0.054(6) -0.003(5) 0.009(5) 0.007(5)
C1 0.057(10) 0.055(9) 0.049(8) 0.006(6) 0.002(8) 0.007(8)
N2 0.045(8) 0.068(8) 0.043(8) 0.001(6) -0.012(7) 0.000(7)
C2 0.039(10) 0.050(10) 0.057(10) 0.027(8) 0.015(9) 0.005(9)
O2 0.062(6) 0.073(7) 0.047(6) -0.012(5) 0.006(4) 0.014(5)
N3 0.047(8) 0.077(8) 0.024(7) -0.003(6) -0.005(6) 0.002(6)
C3 0.074(13) 0.086(10) 0.056(10) -0.001(9) 0.007(9) -0.027(10)
C4 0.033(13) 0.21(2) 0.079(14) 0.077(14) -0.038(10) -0.040(11)
C5 0.086(19) 0.17(2) 0.17(3) 0.090(19) 0.075(17) 0.064(17)
C6 0.13(2) 0.130(17) 0.097(15) 0.063(13) 0.070(13) 0.018(16)
C7 0.051(13) 0.091(12) 0.081(11) 0.029(9) 0.022(9) 0.039(9)
C8 0.052(9) 0.084(11) 0.028(9) 0.003(7) -0.011(6) 0.003(8)
C9 0.053(9) 0.064(10) 0.039(8) 0.004(7) 0.002(8) 0.000(7)
C10 0.028(11) 0.069(13) 0.046(11) 0.022(10) -0.007(11) 0.002(9)
C11 0.054(14) 0.059(12) 0.031(11) 0.017(11) -0.010(9) -0.007(10)
C12 0.067(12) 0.055(11) 0.020(10) -0.002(8) -0.006(11) -0.007(11)
C13 0.050(11) 0.053(9) 0.065(11) 0.031(10) 0.027(8) -0.004(8)
C14 0.053(11) 0.091(12) 0.067(10) -0.006(9) -0.009(10) 0.009(9)
C15 0.059(10) 0.067(10) 0.062(12) -0.006(9) 0.010(9) -0.006(10)
C16 0.041(10) 0.070(10) 0.043(10) 0.006(9) 0.010(7) 0.010(8)
C17 0.047(11) 0.036(9) 0.039(12) -0.001(8) 0.021(11) 0.014(9)
C18 0.075(16) 0.056(11) 0.047(11) -0.015(10) 0.029(10) -0.002(10)

loop_
_atom_type_symbol
_atom_type_description
_atom_type_scat_dispersion_real
_atom_type_scat_dispersion_imag
_atom_type_scat_source
C C 0.0181 0.0091 'International Tables Vol C Tables 4.2.6.8 and 6.1.1.4'
H H 0.0000 0.0000 'International Tables Vol C Tables 4.2.6.8 and 6.1.1.4'
N N 0.0311 0.0180 'International Tables Vol C Tables 4.2.6.8 and 6.1.1.4'
O O 0.0492 0.0322 'International Tables Vol C Tables 4.2.6.8 and 6.1.1.4'

loop_
_geom_angle_atom_site_label_1
_geom_angle_atom_site_label_2
_geom_angle_atom_site_label_3
_geom_angle
C11 N1 N2 116.1(12)
C11 N1 C10 126.0(12)
N2 N1 C10 117.8(11)
N2 C1 C2 112.2(9)
N2 C1 H1A 109.2
C2 C1 H1A 109.2
N2 C1 H1B 109.2
C2 C1 H1B 109.2
H1A C1 H1B 107.9
N1 N2 C8 108.2(9)
N1 N2 C1 107.0(9)
C8 N2 C1 113.2(8)
C7 C2 C3 117.6(12)
C7 C2 C1 118.2(14)
C3 C2 C1 124.2(15)
C10 N3 C9 118.5(10)
C4 C3 C2 122.8(13)
C4 C3 H3A 118.6
C2 C3 H3A 118.6
C5 C4 C3 118.4(18)
C5 C4 H4A 120.8
C3 C4 H4A 120.8
C4 C5 C6 122(2)
C4 C5 H5A 118.9
C6 C5 H5A 118.9
C5 C6 C7 118(2)
C5 C6 H6A 120.9
C7 C6 H6A 120.9
C2 C7 C6 120.8(15)
C2 C7 H7A 119.6
C6 C7 H7A 119.6
N2 C8 C9 113.4(8)
N2 C8 H8A 108.9
C9 C8 H8A 108.9
N2 C8 H8B 108.9
C9 C8 H8B 108.9
H8A C8 H8B 107.7
N3 C9 C8 111.8(8)
N3 C9 H9A 109.3
C8 C9 H9A 109.3
N3 C9 H9B 109.3
C8 C9 H9B 109.3
H9A C9 H9B 107.9
N3 C10 N1 127.2(11)
N3 C10 C18 117.8(15)
N1 C10 C18 114.8(14)
O1 C11 N1 120.4(13)
O1 C11 C12 124.4(16)
N1 C11 C12 115.2(14)
C17 C12 C13 120.4(13)
C17 C12 C11 125.3(14)
C13 C12 C11 114.3(18)
C14 C13 C12 119.6(11)
C14 C13 H13A 107.4
C12 C13 H13A 107.4
C14 C13 H13B 107.4
C12 C13 H13B 107.4
H13A C13 H13B 106.9
C15 C14 C13 118.7(12)
C15 C14 H14A 120.7
C13 C14 H14A 120.7
C16 C15 C14 120.9(11)
C16 C15 H15A 119.5
C14 C15 H15A 119.5
C15 C16 C17 120.9(11)
C15 C16 H16A 119.5
C17 C16 H16A 119.6
C12 C17 C16 119.4(13)
C12 C17 C18 118.8(13)
C16 C17 C18 121.7(16)
O2 C18 C17 122.7(14)
O2 C18 C10 117.4(14)
C17 C18 C10 119.7(14)

loop_
_geom_bond_atom_site_label_1
_geom_bond_atom_site_label_2
_geom_bond_distance
N1 C11 1.384(13)
N1 N2 1.423(10)
N1 C10 1.429(14)
O1 C11 1.232(13)
C1 N2 1.490(11)
C1 C2 1.490(13)
C1 H1A 0.9900
C1 H1B 0.9900
N2 C8 1.463(11)
C2 C7 1.358(14)
C2 C3 1.394(14)
O2 C18 1.219(12)
N3 C10 1.237(13)
N3 C9 1.457(12)
C3 C4 1.374(16)
C3 H3A 0.9500
C4 C5 1.34(2)
C4 H4A 0.9500
C5 C6 1.38(2)
C5 H5A 0.9500
C6 C7 1.419(18)
C6 H6A 0.9500
C7 H7A 0.9500
C8 C9 1.512(12)
C8 H8A 0.9900
C8 H8B 0.9900
C9 H9A 0.9900
C9 H9B 0.9900
C10 C18 1.540(15)
C11 C12 1.488(16)
C12 C17 1.347(13)
C12 C13 1.415(13)
C13 C14 1.410(12)
C13 H13A 0.9900
C13 H13B 0.9900
C14 C15 1.381(13)
C14 H14A 0.9500
C15 C16 1.361(12)
C15 H15A 0.9500
C16 C17 1.412(12)
C16 H16A 0.9500
C17 C18 1.443(15)
